data_2224230
loop_
_publ_author_name
'Haines, Alan H.'
'Hughes, David L.'

_publ_section_title
;
 Benzene-1,3,5-triyl triacetate
;
_journal_coeditor_code HB5176
_journal_issue 12
_journal_name_full 'Acta Crystallographica Section E'
_journal_page_first o3279
_journal_paper_doi 10.1107/S1600536809050016
_journal_volume 65
_journal_year 2009
_chemical_formula_iupac 'C12 H12 O6'
_chemical_formula_moiety 'C12 H12 O6'
_chemical_formula_structural 1,3,5-triacetoxybenzene
_chemical_formula_sum 'C12 H12 O6'
_chemical_formula_weight 252.22
_chemical_name_common 'Compound 1'
_chemical_name_systematic
;
Benzene-1,3,5-triyl triacetate
;
_space_group_IT_number 14
_symmetry_cell_setting monoclinic
_symmetry_space_group_name_Hall '-P 2yn'
_symmetry_space_group_name_H-M 'P 1 21/n 1'
_atom_sites_solution_hydrogens geom
_atom_sites_solution_primary direct
_atom_sites_solution_secondary difmap
_audit_creation_method 'SHELXL-97 and CrysAlisPro RED'
_cell_angle_alpha 90.00
_cell_angle_beta 95.297(2)
_cell_angle_gamma 90.00
_cell_formula_units_Z 8
_cell_length_a 6.20290(16)
_cell_length_b 24.6643(6)
_cell_length_c 15.3862(4)
_cell_measurement_temperature 140.0(10)
_cell_volume 2343.89(10)
_computing_cell_refinement
;
CrysAlisPro RED (Oxford Diffraction, 2008)
;
_computing_data_collection
;
CrysAlisPro CCD (Oxford Diffraction, 2008)
;
_computing_data_reduction
;
CrysAlisPro RED (Oxford Diffraction, 2008)
;
_computing_molecular_graphics 'ORTEP-3 (Farrugia, 1997)'
_computing_publication_material 'SHELXL97 (Sheldrick, 2008)'
_computing_structure_refinement 'SHELXL97 (Sheldrick, 2008)'
_computing_structure_solution 'SHELXS97 (Sheldrick, 2008)'
_diffrn_ambient_temperature 140.0(10)
_diffrn_detector_area_resol_mean 16.0050
_diffrn_measured_fraction_theta_full 0.998
_diffrn_measured_fraction_theta_max 0.998
_diffrn_measurement_device_type 'Oxford Diffraction Xcalibur 3/CCD'
_diffrn_measurement_method 'Thin-slice \f and \w scans'
_diffrn_radiation_monochromator graphite
_diffrn_radiation_source 'Enhance (Mo) X-ray Source'
_diffrn_radiation_type Mo-K\a
_diffrn_radiation_wavelength 0.71073
_diffrn_reflns_av_R_equivalents 0.054
_diffrn_reflns_av_sigmaI/netI 0.034
_diffrn_reflns_limit_h_max 7
_diffrn_reflns_limit_h_min -7
_diffrn_reflns_limit_k_max 29
_diffrn_reflns_limit_k_min -29
_diffrn_reflns_limit_l_max 18
_diffrn_reflns_limit_l_min -18
_diffrn_reflns_number 40881
_diffrn_reflns_theta_full 25.00
_diffrn_reflns_theta_max 25.00
_diffrn_reflns_theta_min 3.13
_exptl_absorpt_coefficient_mu 0.116
_exptl_absorpt_correction_T_max 1.041
_exptl_absorpt_correction_T_min 0.931
_exptl_absorpt_correction_type multi-scan
_exptl_absorpt_process_details
;
(CrysAlisPro RED; Oxford Diffraction, 2008)
;
_exptl_crystal_colour colourless
_exptl_crystal_density_diffrn 1.429
_exptl_crystal_density_method 'not measured'
_exptl_crystal_description prism
_exptl_crystal_F_000 1056
_exptl_crystal_size_max 0.38
_exptl_crystal_size_mid 0.18
_exptl_crystal_size_min 0.17
_refine_diff_density_max 0.654
_refine_diff_density_min -0.263
_refine_ls_extinction_method none
_refine_ls_goodness_of_fit_ref 1.084
_refine_ls_hydrogen_treatment constr
_refine_ls_matrix_type full
_refine_ls_number_parameters 331
_refine_ls_number_reflns 4128
_refine_ls_number_restraints 0
_refine_ls_restrained_S_all 1.084
_refine_ls_R_factor_all 0.1029
_refine_ls_R_factor_gt 0.0648
_refine_ls_shift/su_max 0.001
_refine_ls_shift/su_mean 0.000
_refine_ls_structure_factor_coef Fsqd
_refine_ls_weighting_details 'calc w=1/[\s^2^(Fo^2^)+(0.1157P)^2^+0.6430P] where P=(Fo^2^+2Fc^2^)/3'
_refine_ls_weighting_scheme calc
_refine_ls_wR_factor_gt 0.1753
_refine_ls_wR_factor_ref 0.1955
_reflns_number_gt 2769
_reflns_number_total 4128
_reflns_threshold_expression I>2\s(I)
_cod_data_source_file hb5176.cif
_cod_data_source_block I
_cod_original_cell_volume 2343.88(11)
_cod_original_sg_symbol_H-M 'P 21/n'
_cod_database_code 2224230
_cod_database_fobs_code 2224230

loop_
_symmetry_equiv_pos_as_xyz
'x, y, z'
'-x+1/2, y+1/2, -z+1/2'
'-x, -y, -z'
'x-1/2, -y-1/2, z-1/2'

loop_
_atom_site_type_symbol
_atom_site_label
_atom_site_fract_x
_atom_site_fract_y
_atom_site_fract_z
_atom_site_U_iso_or_equiv
_atom_site_adp_type
_atom_site_calc_flag
_atom_site_refinement_flags
_atom_site_occupancy
_atom_site_disorder_assembly
_atom_site_disorder_group
C C1 0.1644(5) 0.22484(12) 0.2555(2) 0.0171(7) Uani d . 1 . .
C C2 0.2182(5) 0.21091(12) 0.17203(19) 0.0171(7) Uani d . 1 . .
H H2 0.1296 0.2200 0.1221 0.020 Uiso calc R 1 . .
C C3 0.4090(5) 0.18306(12) 0.16789(19) 0.0188(7) Uani d . 1 . .
C C4 0.5456(5) 0.16979(12) 0.24048(19) 0.0177(7) Uani d . 1 . .
H H4 0.6756 0.1518 0.2353 0.021 Uiso calc R 1 . .
C C5 0.4830(5) 0.18408(13) 0.32137(19) 0.0191(7) Uani d . 1 . .
C C6 0.2907(5) 0.21159(12) 0.33028(19) 0.0176(7) Uani d . 1 . .
H H6 0.2493 0.2207 0.3850 0.021 Uiso calc R 1 . .
O O1 -0.0344(3) 0.24931(9) 0.26764(13) 0.0208(5) Uani d . 1 . .
C C11 -0.0865(5) 0.29755(13) 0.2254(2) 0.0216(7) Uani d . 1 . .
O O11 0.0352(4) 0.32021(9) 0.18212(16) 0.0330(6) Uani d . 1 . .
C C12 -0.3065(5) 0.31541(14) 0.2446(2) 0.0255(8) Uani d . 1 . .
H H12A -0.3271 0.3527 0.2281 0.038 Uiso calc R 1 . .
H H12B -0.3206 0.3115 0.3059 0.038 Uiso calc R 1 . .
H H12C -0.4137 0.2935 0.2122 0.038 Uiso calc R 1 . .
O O3 0.4578(3) 0.16404(8) 0.08570(13) 0.0210(5) Uani d . 1 . .
C C31 0.6135(5) 0.19045(13) 0.0455(2) 0.0211(7) Uani d . 1 . .
O O31 0.7100(4) 0.22877(10) 0.07680(15) 0.0301(6) Uani d . 1 . .
C C32 0.6401(5) 0.16603(14) -0.04125(19) 0.0255(8) Uani d . 1 . .
H H32A 0.5192 0.1759 -0.0816 0.038 Uiso calc R 1 . .
H H32B 0.6469 0.1273 -0.0359 0.038 Uiso calc R 1 . .
H H32C 0.7714 0.1792 -0.0622 0.038 Uiso calc R 1 . .
O O5 0.6130(3) 0.16564(9) 0.39428(13) 0.0233(5) Uani d . 1 . .
C C51 0.7090(5) 0.20210(14) 0.4523(2) 0.0222(7) Uani d . 1 . .
O O51 0.6831(4) 0.25004(10) 0.44501(15) 0.0325(6) Uani d . 1 . .
C C52 0.8440(5) 0.17336(15) 0.5235(2) 0.0265(8) Uani d . 1 . .
H H52A 0.9872 0.1885 0.5292 0.040 Uiso calc R 1 . .
H H52B 0.8518 0.1355 0.5096 0.040 Uiso calc R 1 . .
H H52C 0.7797 0.1776 0.5775 0.040 Uiso calc R 1 . .
C C91 0.8316(5) 0.52607(12) 0.23650(19) 0.0169(7) Uani d . 1 . .
C C92 0.7795(5) 0.53882(12) 0.32051(19) 0.0155(7) Uani d . 1 . .
H H92 0.8699 0.5293 0.3697 0.019 Uiso calc R 1 . .
C C93 0.5880(5) 0.56608(12) 0.32707(19) 0.0177(7) Uani d . 1 . .
C C94 0.4486(5) 0.58031(12) 0.25507(19) 0.0181(7) Uani d . 1 . .
H H94 0.3188 0.5981 0.2614 0.022 Uiso calc R 1 . .
C C95 0.5094(5) 0.56707(12) 0.17385(18) 0.0170(7) Uani d . 1 . .
C C96 0.7021(5) 0.54049(11) 0.16326(19) 0.0162(7) Uani d . 1 . .
H H96 0.7423 0.5327 0.1079 0.019 Uiso calc R 1 . .
O O91 1.0296(3) 0.50177(9) 0.22335(13) 0.0189(5) Uani d . 1 . .
C C911 1.0768(5) 0.45224(13) 0.26152(19) 0.0184(7) Uani d . 1 . .
O O911 0.9526(4) 0.42894(9) 0.30330(16) 0.0317(6) Uani d . 1 . .
C C912 1.2938(6) 0.43354(14) 0.2422(2) 0.0240(7) Uani d . 1 . .
H H91A 1.3171 0.3972 0.2635 0.036 Uiso calc R 1 . .
H H91B 1.4021 0.4571 0.2703 0.036 Uiso calc R 1 . .
H H91C 1.3030 0.4342 0.1803 0.036 Uiso calc R 1 . .
O O93 0.5437(3) 0.58395(9) 0.41005(13) 0.0224(5) Uani d . 1 . .
C C931 0.3854(5) 0.55818(14) 0.4494(2) 0.0211(7) Uani d . 1 . .
O O931 0.2877(4) 0.52004(11) 0.41682(15) 0.0315(6) Uani d . 1 . .
C C932 0.3602(6) 0.58228(15) 0.5361(2) 0.0290(9) Uani d . 1 . .
H H93A 0.2355 0.5669 0.5594 0.043 Uiso calc R 1 . .
H H93B 0.3420 0.6208 0.5302 0.043 Uiso calc R 1 . .
H H93C 0.4870 0.5747 0.5749 0.043 Uiso calc R 1 . .
O O95 0.3780(3) 0.58607(9) 0.10101(13) 0.0217(5) Uani d . 1 . .
C C951 0.2842(5) 0.54966(13) 0.04289(19) 0.0196(7) Uani d . 1 . .
O O951 0.3003(3) 0.50160(9) 0.05213(13) 0.0241(5) Uani d . 1 . .
C C952 0.1636(5) 0.57803(15) -0.0327(2) 0.0273(8) Uani d . 1 . .
H H95A 0.2478 0.5771 -0.0819 0.041 Uiso calc R 1 . .
H H95B 0.1380 0.6150 -0.0171 0.041 Uiso calc R 1 . .
H H95C 0.0277 0.5601 -0.0474 0.041 Uiso calc R 1 . .

loop_
_atom_site_aniso_label
_atom_site_aniso_U_11
_atom_site_aniso_U_22
_atom_site_aniso_U_33
_atom_site_aniso_U_12
_atom_site_aniso_U_13
_atom_site_aniso_U_23
C1 0.0166(16) 0.0130(15) 0.0220(16) -0.0003(13) 0.0030(12) 0.0001(12)
C2 0.0153(16) 0.0180(17) 0.0176(15) -0.0033(14) -0.0001(12) 0.0030(13)
C3 0.0249(17) 0.0158(16) 0.0158(15) -0.0062(14) 0.0019(13) -0.0008(12)
C4 0.0195(16) 0.0127(16) 0.0208(16) -0.0002(13) 0.0012(13) -0.0017(12)
C5 0.0215(16) 0.0151(16) 0.0195(16) -0.0029(13) -0.0047(13) 0.0001(12)
C6 0.0208(17) 0.0176(17) 0.0150(15) -0.0015(14) 0.0051(12) -0.0013(13)
O1 0.0186(11) 0.0217(12) 0.0225(12) 0.0032(9) 0.0034(9) 0.0036(9)
C11 0.0286(18) 0.0173(17) 0.0186(16) -0.0003(14) 0.0005(14) -0.0033(13)
O11 0.0367(14) 0.0195(13) 0.0459(15) 0.0016(11) 0.0193(12) 0.0053(11)
C12 0.0261(17) 0.0234(19) 0.0261(18) 0.0035(17) -0.0022(14) -0.0001(14)
O3 0.0263(12) 0.0209(12) 0.0159(11) -0.0037(10) 0.0025(9) -0.0021(9)
C31 0.0166(16) 0.0240(18) 0.0227(17) 0.0027(14) 0.0020(13) 0.0025(14)
O31 0.0279(13) 0.0334(14) 0.0294(13) -0.0088(11) 0.0052(10) -0.0059(11)
C32 0.0285(18) 0.033(2) 0.0159(16) 0.0031(15) 0.0049(14) 0.0009(14)
O5 0.0276(12) 0.0208(12) 0.0203(11) 0.0033(10) -0.0051(9) -0.0036(9)
C51 0.0174(16) 0.0282(19) 0.0214(17) 0.0000(14) 0.0050(13) -0.0055(14)
O51 0.0434(15) 0.0262(14) 0.0262(13) -0.0040(12) -0.0056(11) -0.0018(11)
C52 0.0247(18) 0.036(2) 0.0184(16) 0.0039(16) -0.0025(14) -0.0049(14)
C91 0.0150(16) 0.0148(15) 0.0210(16) -0.0036(13) 0.0019(13) 0.0006(12)
C92 0.0179(16) 0.0137(16) 0.0144(15) -0.0037(13) -0.0010(12) 0.0004(12)
C93 0.0224(16) 0.0153(16) 0.0158(15) -0.0030(13) 0.0031(12) -0.0027(12)
C94 0.0200(16) 0.0148(16) 0.0199(16) -0.0029(13) 0.0035(13) -0.0016(12)
C95 0.0185(15) 0.0162(16) 0.0157(15) -0.0002(13) -0.0018(12) 0.0031(12)
C96 0.0241(17) 0.0114(16) 0.0139(14) -0.0019(13) 0.0053(12) -0.0021(12)
O91 0.0177(11) 0.0205(12) 0.0190(11) 0.0034(9) 0.0045(9) 0.0034(9)
C911 0.0241(17) 0.0168(16) 0.0142(15) -0.0007(14) 0.0008(13) -0.0021(12)
O911 0.0407(14) 0.0178(12) 0.0398(14) 0.0016(11) 0.0209(12) 0.0034(11)
C912 0.0276(17) 0.0188(18) 0.0255(17) 0.0052(16) 0.0015(13) 0.0004(14)
O93 0.0275(12) 0.0262(13) 0.0143(11) -0.0010(10) 0.0061(9) -0.0055(9)
C931 0.0170(16) 0.0264(19) 0.0203(16) 0.0076(14) 0.0039(13) 0.0062(14)
O931 0.0282(13) 0.0416(16) 0.0249(13) -0.0075(12) 0.0036(10) -0.0011(11)
C932 0.0313(19) 0.039(2) 0.0177(17) 0.0069(17) 0.0072(14) 0.0040(14)
O95 0.0251(12) 0.0194(12) 0.0192(11) 0.0044(9) -0.0050(9) -0.0028(9)
C951 0.0176(16) 0.0255(18) 0.0160(16) -0.0011(14) 0.0040(12) -0.0044(14)
O951 0.0297(13) 0.0219(13) 0.0205(12) -0.0041(10) 0.0012(9) -0.0015(9)
C952 0.0292(19) 0.030(2) 0.0210(17) 0.0029(16) -0.0061(14) 0.0004(14)

loop_
_atom_type_symbol
_atom_type_description
_atom_type_scat_dispersion_real
_atom_type_scat_dispersion_imag
_atom_type_scat_source
C C 0.0033 0.0016 'International Tables Vol C Tables 4.2.6.8 and 6.1.1.4'
H H 0.0000 0.0000 'International Tables Vol C Tables 4.2.6.8 and 6.1.1.4'
O O 0.0106 0.0060 'International Tables Vol C Tables 4.2.6.8 and 6.1.1.4'

loop_
_geom_angle_atom_site_label_1
_geom_angle_atom_site_label_2
_geom_angle_atom_site_label_3
_geom_angle_site_symmetry_1
_geom_angle_site_symmetry_3
_geom_angle
_geom_angle_publ_flag
C6 C1 C2 . . 123.1(3) ?
C6 C1 O1 . . 115.7(3) ?
C2 C1 O1 . . 121.0(3) ?
C3 C2 C1 . . 116.4(3) ?
C3 C2 H2 . . 121.8 ?
C1 C2 H2 . . 121.8 ?
C2 C3 C4 . . 123.3(3) ?
C2 C3 O3 . . 117.7(3) ?
C4 C3 O3 . . 118.8(3) ?
C3 C4 C5 . . 117.8(3) ?
C3 C4 H4 . . 121.1 ?
C5 C4 H4 . . 121.1 ?
C4 C5 C6 . . 121.9(3) ?
C4 C5 O5 . . 116.8(3) ?
C6 C5 O5 . . 121.1(3) ?
C1 C6 C5 . . 117.6(3) ?
C1 C6 H6 . . 121.2 ?
C5 C6 H6 . . 121.2 ?
C11 O1 C1 . . 118.7(2) ?
O11 C11 O1 . . 122.3(3) ?
O11 C11 C12 . . 127.7(3) ?
O1 C11 C12 . . 109.9(3) ?
C11 C12 H12A . . 109.5 ?
C11 C12 H12B . . 109.5 ?
H12A C12 H12B . . 109.5 ?
C11 C12 H12C . . 109.5 ?
H12A C12 H12C . . 109.5 ?
H12B C12 H12C . . 109.5 ?
C31 O3 C3 . . 118.0(2) ?
O31 C31 O3 . . 123.1(3) ?
O31 C31 C32 . . 126.0(3) ?
O3 C31 C32 . . 110.9(3) ?
C31 C32 H32A . . 109.5 ?
C31 C32 H32B . . 109.5 ?
H32A C32 H32B . . 109.5 ?
C31 C32 H32C . . 109.5 ?
H32A C32 H32C . . 109.5 ?
H32B C32 H32C . . 109.5 ?
C51 O5 C5 . . 119.7(2) ?
O51 C51 O5 . . 122.9(3) ?
O51 C51 C52 . . 126.8(3) ?
O5 C51 C52 . . 110.4(3) ?
C51 C52 H52A . . 109.5 ?
C51 C52 H52B . . 109.5 ?
H52A C52 H52B . . 109.5 ?
C51 C52 H52C . . 109.5 ?
H52A C52 H52C . . 109.5 ?
H52B C52 H52C . . 109.5 ?
C96 C91 C92 . . 122.3(3) ?
C96 C91 O91 . . 116.7(3) ?
C92 C91 O91 . . 120.8(3) ?
C93 C92 C91 . . 116.9(3) ?
C93 C92 H92 . . 121.5 ?
C91 C92 H92 . . 121.5 ?
C92 C93 C94 . . 122.9(3) ?
C92 C93 O93 . . 117.6(3) ?
C94 C93 O93 . . 119.2(3) ?
C95 C94 C93 . . 117.5(3) ?
C95 C94 H94 . . 121.2 ?
C93 C94 H94 . . 121.2 ?
C94 C95 C96 . . 122.0(3) ?
C94 C95 O95 . . 117.2(3) ?
C96 C95 O95 . . 120.5(3) ?
C91 C96 C95 . . 118.2(3) ?
C91 C96 H96 . . 120.9 ?
C95 C96 H96 . . 120.9 ?
C911 O91 C91 . . 118.3(2) ?
O911 C911 O91 . . 122.3(3) ?
O911 C911 C912 . . 127.0(3) ?
O91 C911 C912 . . 110.7(3) ?
C911 C912 H91A . . 109.5 ?
C911 C912 H91B . . 109.5 ?
H91A C912 H91B . . 109.5 ?
C911 C912 H91C . . 109.5 ?
H91A C912 H91C . . 109.5 ?
H91B C912 H91C . . 109.5 ?
C931 O93 C93 . . 118.0(2) ?
O931 C931 O93 . . 122.5(3) ?
O931 C931 C932 . . 126.8(3) ?
O93 C931 C932 . . 110.7(3) ?
C931 C932 H93A . . 109.5 ?
C931 C932 H93B . . 109.5 ?
H93A C932 H93B . . 109.5 ?
C931 C932 H93C . . 109.5 ?
H93A C932 H93C . . 109.5 ?
H93B C932 H93C . . 109.5 ?
C951 O95 C95 . . 119.1(2) ?
O951 C951 O95 . . 123.4(3) ?
O951 C951 C952 . . 125.8(3) ?
O95 C951 C952 . . 110.8(3) ?
C951 C952 H95A . . 109.5 ?
C951 C952 H95B . . 109.5 ?
H95A C952 H95B . . 109.5 ?
C951 C952 H95C . . 109.5 ?
H95A C952 H95C . . 109.5 ?
H95B C952 H95C . . 109.5 ?

loop_
_geom_bond_atom_site_label_1
_geom_bond_atom_site_label_2
_geom_bond_site_symmetry_2
_geom_bond_distance
_geom_bond_publ_flag
C1 C6 . 1.370(4) ?
C1 C2 . 1.399(4) ?
C1 O1 . 1.401(3) ?
C2 C3 . 1.375(4) ?
C2 H2 . 0.9300 ?
C3 C4 . 1.378(4) ?
C3 O3 . 1.408(4) ?
C4 C5 . 1.383(4) ?
C4 H4 . 0.9300 ?
C5 C6 . 1.390(4) ?
C5 O5 . 1.396(3) ?
C6 H6 . 0.9300 ?
O1 C11 . 1.380(4) ?
C11 O11 . 1.191(4) ?
C11 C12 . 1.489(4) ?
C12 H12A . 0.9600 ?
C12 H12B . 0.9600 ?
C12 H12C . 0.9600 ?
O3 C31 . 1.360(4) ?
C31 O31 . 1.196(4) ?
C31 C32 . 1.488(4) ?
C32 H32A . 0.9600 ?
C32 H32B . 0.9600 ?
C32 H32C . 0.9600 ?
O5 C51 . 1.365(4) ?
C51 O51 . 1.197(4) ?
C51 C52 . 1.495(4) ?
C52 H52A . 0.9600 ?
C52 H52B . 0.9600 ?
C52 H52C . 0.9600 ?
C91 C96 . 1.369(4) ?
C91 C92 . 1.397(4) ?
C91 O91 . 1.398(3) ?
C92 C93 . 1.376(4) ?
C92 H92 . 0.9300 ?
C93 C94 . 1.386(4) ?
C93 O93 . 1.402(3) ?
C94 C95 . 1.377(4) ?
C94 H94 . 0.9300 ?
C95 C96 . 1.386(4) ?
C95 O95 . 1.404(3) ?
C96 H96 . 0.9300 ?
O91 C911 . 1.375(4) ?
C911 O911 . 1.195(4) ?
C911 C912 . 1.479(4) ?
C912 H91A . 0.9600 ?
C912 H91B . 0.9600 ?
C912 H91C . 0.9600 ?
O93 C931 . 1.359(4) ?
C931 O931 . 1.203(4) ?
C931 C932 . 1.481(4) ?
C932 H93A . 0.9600 ?
C932 H93B . 0.9600 ?
C932 H93C . 0.9600 ?
O95 C951 . 1.359(4) ?
C951 O951 . 1.197(4) ?
C951 C952 . 1.496(4) ?
C952 H95A . 0.9600 ?
C952 H95B . 0.9600 ?
C952 H95C . 0.9600 ?

loop_
_geom_hbond_atom_site_label_D
_geom_hbond_atom_site_label_H
_geom_hbond_atom_site_label_A
_geom_hbond_site_symmetry_A
_geom_hbond_distance_DH
_geom_hbond_distance_HA
_geom_hbond_distance_DA
_geom_hbond_angle_DHA
C52 H52A O31 4_666 0.96 2.53 3.363(4) 145
C52 H52C O11 4_666 0.96 2.31 3.242(4) 163
C932 H93A O911 3_666 0.96 2.51 3.292(4) 139
C952 H95C O951 3_565 0.96 2.54 3.474(4) 165
C4 H4 Cg2 2_645 0.93 2.68 3.460(3) 141
C12 H12C Cg1 1_455 0.96 2.86 3.604(4) 135
C912 H91B Cg2 1_655 0.96 2.84 3.658(4) 143
C94 H94 Cg2 2 0.93 2.67 3.435(3) 140

loop_
_geom_torsion_atom_site_label_1
_geom_torsion_atom_site_label_2
_geom_torsion_atom_site_label_3
_geom_torsion_atom_site_label_4
_geom_torsion_site_symmetry_1
_geom_torsion_site_symmetry_2
_geom_torsion_site_symmetry_3
_geom_torsion_site_symmetry_4
_geom_torsion
_geom_torsion_publ_flag
C6 C1 C2 C3 . . . . -0.6(5) ?
O1 C1 C2 C3 . . . . -174.8(3) ?
C1 C2 C3 C4 . . . . -1.1(4) ?
C1 C2 C3 O3 . . . . 174.2(2) ?
C2 C3 C4 C5 . . . . 1.9(5) ?
O3 C3 C4 C5 . . . . -173.4(3) ?
C3 C4 C5 C6 . . . . -0.9(5) ?
C3 C4 C5 O5 . . . . 173.9(3) ?
C2 C1 C6 C5 . . . . 1.5(5) ?
O1 C1 C6 C5 . . . . 175.9(3) ?
C4 C5 C6 C1 . . . . -0.7(5) ?
O5 C5 C6 C1 . . . . -175.3(3) ?
C6 C1 O1 C11 . . . . 127.7(3) ?
C2 C1 O1 C11 . . . . -57.7(4) ?
C1 O1 C11 O11 . . . . -3.2(4) ?
C1 O1 C11 C12 . . . . 178.0(2) ?
C2 C3 O3 C31 . . . . 105.9(3) ?
C4 C3 O3 C31 . . . . -78.6(3) ?
C3 O3 C31 O31 . . . . 0.1(4) ?
C3 O3 C31 C32 . . . . -178.5(3) ?
C4 C5 O5 C51 . . . . 120.3(3) ?
C6 C5 O5 C51 . . . . -64.9(4) ?
C5 O5 C51 O51 . . . . 1.9(4) ?
C5 O5 C51 C52 . . . . -178.6(3) ?
C96 C91 C92 C93 . . . . 1.1(4) ?
O91 C91 C92 C93 . . . . 175.6(3) ?
C91 C92 C93 C94 . . . . 0.7(4) ?
C91 C92 C93 O93 . . . . -173.7(2) ?
C92 C93 C94 C95 . . . . -1.2(5) ?
O93 C93 C94 C95 . . . . 173.1(3) ?
C93 C94 C95 C96 . . . . 0.0(5) ?
C93 C94 C95 O95 . . . . -174.1(3) ?
C92 C91 C96 C95 . . . . -2.2(4) ?
O91 C91 C96 C95 . . . . -176.9(3) ?
C94 C95 C96 C91 . . . . 1.6(5) ?
O95 C95 C96 C91 . . . . 175.6(3) ?
C96 C91 O91 C911 . . . . -125.3(3) ?
C92 C91 O91 C911 . . . . 59.9(4) ?
C91 O91 C911 O911 . . . . 1.9(4) ?
C91 O91 C911 C912 . . . . -178.7(2) ?
C92 C93 O93 C931 . . . . -108.7(3) ?
C94 C93 O93 C931 . . . . 76.7(4) ?
C93 O93 C931 O931 . . . . 2.1(4) ?
C93 O93 C931 C932 . . . . -179.9(3) ?
C94 C95 O95 C951 . . . . -120.5(3) ?
C96 C95 O95 C951 . . . . 65.3(4) ?
C95 O95 C951 O951 . . . . 3.1(4) ?
C95 O95 C951 C952 . . . . -176.2(3) ?
